data_7229907
loop_
_publ_author_name
'Amombo Noa, Francoise M.'
'Mehlana, Gift'

_publ_section_title
;
 Co-crystals and Salts of Vanillic Acid and Vanillin with Amines
;
_journal_coden_ASTM CRECF4
_journal_issue 7
_journal_name_full CrystEngComm
_journal_page_first 896
_journal_page_last 905
_journal_paper_doi 10.1039/c7ce02022h
_journal_volume 20
_journal_year 2018
_chemical_formula_sum 'C12 H12 N2 O5'
_chemical_formula_weight 264.24
_space_group_crystal_system triclinic
_space_group_IT_number 2
_space_group_name_Hall '-P 1'
_space_group_name_H-M_alt 'P -1'
_symmetry_space_group_name_Hall '-P 1'
_symmetry_space_group_name_H-M 'P -1'
_atom_sites_solution_hydrogens mixed
_audit_creation_method SHELXL-2017/1
_audit_update_record
;
2017-12-07 deposited with the CCDC.
2018-01-08 downloaded from the CCDC.
;
_cell_angle_alpha 94.1980(10)
_cell_angle_beta 90.084(2)
_cell_angle_gamma 98.0510(10)
_cell_formula_units_Z 2
_cell_length_a 7.3089(6)
_cell_length_b 7.3878(6)
_cell_length_c 10.8979(9)
_cell_measurement_reflns_used 14056
_cell_measurement_temperature 173(2)
_cell_measurement_theta_max 28.324
_cell_measurement_theta_min 1.874
_cell_volume 581.05(8)
_computing_cell_refinement 'SAINT-Plus (Bruker, 2004)'
_computing_data_collection 'APEX2 (Bruker, 2005)'
_computing_data_reduction 'SAINT-Plus and XPREP (Bruker 2004)'
_computing_molecular_graphics 'X-seed (Barbour, 1999)'
_computing_publication_material 'SHELXS-2017 (Sheldrick, 2017)'
_computing_structure_refinement 'SHELXL-2017/1 (Sheldrick, 2017)'
_computing_structure_solution 'SHELXS-2017 (Sheldrick, 2017)'
_diffrn_ambient_temperature 173(2)
_diffrn_measured_fraction_theta_full 0.995
_diffrn_measured_fraction_theta_max 0.993
_diffrn_measurement_device_type 'Bruker Kappa Duo Apex II diffractometer'
_diffrn_measurement_method '1.2\% \f scans and \w scans'
_diffrn_radiation_type MoK\a
_diffrn_radiation_wavelength 0.71073
_diffrn_reflns_av_R_equivalents 0.0264
_diffrn_reflns_av_unetI/netI 0.0175
_diffrn_reflns_Laue_measured_fraction_full 0.995
_diffrn_reflns_Laue_measured_fraction_max 0.993
_diffrn_reflns_limit_h_max 9
_diffrn_reflns_limit_h_min -9
_diffrn_reflns_limit_k_max 9
_diffrn_reflns_limit_k_min -9
_diffrn_reflns_limit_l_max 14
_diffrn_reflns_limit_l_min -14
_diffrn_reflns_number 14056
_diffrn_reflns_point_group_measured_fraction_full 0.995
_diffrn_reflns_point_group_measured_fraction_max 0.993
_diffrn_reflns_theta_full 25.242
_diffrn_reflns_theta_max 28.324
_diffrn_reflns_theta_min 1.874
_diffrn_source 'fine-focus sealed tube'
_exptl_absorpt_coefficient_mu 0.120
_exptl_absorpt_correction_type multi-scan
_exptl_absorpt_process_details '(SADABS; Sheldrick, 1996)'
_exptl_crystal_colour colourless
_exptl_crystal_density_diffrn 1.510
_exptl_crystal_density_meas ?
_exptl_crystal_density_method 'not measured'
_exptl_crystal_description block
_exptl_crystal_F_000 276
_exptl_crystal_size_max 0.52
_exptl_crystal_size_mid 0.45
_exptl_crystal_size_min 0.42
_exptl_transmission_factor_max 0.953
_exptl_transmission_factor_min 0.940
_refine_diff_density_max 0.371
_refine_diff_density_min -0.216
_refine_diff_density_rms 0.046
_refine_ls_extinction_method none
_refine_ls_goodness_of_fit_ref 1.042
_refine_ls_hydrogen_treatment mixed
_refine_ls_matrix_type full
_refine_ls_number_parameters 181
_refine_ls_number_reflns 2873
_refine_ls_number_restraints 0
_refine_ls_restrained_S_all 1.042
_refine_ls_R_factor_all 0.0374
_refine_ls_R_factor_gt 0.0346
_refine_ls_shift/su_max 0.001
_refine_ls_shift/su_mean 0.000
_refine_ls_structure_factor_coef Fsqd
_refine_ls_weighting_details 'w=1/[\s^2^(Fo^2^)+(0.0596P)^2^+0.1403P] where P=(Fo^2^+2Fc^2^)/3'
_refine_ls_weighting_scheme calc
_refine_ls_wR_factor_gt 0.0975
_refine_ls_wR_factor_ref 0.1004
_reflns_Friedel_coverage 0.000
_reflns_number_gt 2626
_reflns_number_total 2873
_reflns_threshold_expression 'I > 2\s(I)'
_cod_data_source_file c7ce02022h2.cif
_cod_data_source_block vapzo
_cod_depositor_comments
;
The following automatic conversions were performed:

'_exptl_crystal_density_meas' value 'none' was changed to '?' - the
value is perceived as not measured.

Automatic conversion script
Id: cif_fix_values 4973 2017-02-22 13:04:09Z antanas 

 Updated bibliographic information.

 Antanas Vaitkus,
 2019-09-19
;
_cod_database_code 7229907
_shelx_shelxl_version_number 2017/1
_shelx_space_group_comment
;
The symmetry employed for this shelxl refinement is uniquely defined
by the following loop, which should always be used as a source of
symmetry information in preference to the above space-group names.
They are only intended as comments.
;
_exptl_absorpt_special_details 'Absorption corrections were made using the program SADABS (Sheldrick, 1996)'

loop_
_space_group_symop_operation_xyz
'x, y, z'
'-x, -y, -z'

loop_
_atom_site_label
_atom_site_type_symbol
_atom_site_fract_x
_atom_site_fract_y
_atom_site_fract_z
_atom_site_U_iso_or_equiv
_atom_site_adp_type
_atom_site_occupancy
_atom_site_site_symmetry_order
_atom_site_calc_flag
_atom_site_refinement_flags_posn
_atom_site_refinement_flags_adp
O1 O 0.24945(10) 0.21843(10) 0.96105(7) 0.02429(18) Uani 1 1 d . .
O2 O 0.46200(11) 0.09934(12) 0.84449(8) 0.0317(2) Uani 1 1 d . .
C2 C 0.15055(13) 0.01649(12) 0.78500(8) 0.0179(2) Uani 1 1 d . .
C1 C 0.28859(14) 0.12124(13) 0.87254(9) 0.0196(2) Uani 1 1 d . .
C5 C -0.11277(13) -0.18349(13) 0.62374(9) 0.0186(2) Uani 1 1 d . .
C3 C 0.20594(13) -0.06453(13) 0.67328(9) 0.0181(2) Uani 1 1 d . .
H3 H 0.333259 -0.052458 0.653087 0.022 Uiso 1 1 calc R U
O4 O -0.24595(10) -0.28225(11) 0.54996(7) 0.02682(19) Uani 1 1 d . .
C4 C 0.07544(13) -0.16217(13) 0.59224(9) 0.01742(19) Uani 1 1 d . .
C7 C -0.03577(14) -0.00063(13) 0.81467(9) 0.0200(2) Uani 1 1 d . .
H7 H -0.073793 0.056540 0.889423 0.024 Uiso 1 1 calc R U
C6 C -0.16611(13) -0.10175(14) 0.73448(9) 0.0202(2) Uani 1 1 d . .
H6 H -0.293113 -0.115180 0.755577 0.024 Uiso 1 1 calc R U
O3 O 0.11457(10) -0.24520(10) 0.48078(6) 0.02249(17) Uani 1 1 d . .
C8 C 0.30266(14) -0.21488(15) 0.44307(10) 0.0246(2) Uani 1 1 d . .
H8A H 0.347090 -0.083042 0.449473 0.037 Uiso 1 1 calc R U
H8B H 0.311687 -0.263895 0.357603 0.037 Uiso 1 1 calc R U
H8C H 0.378336 -0.276900 0.496229 0.037 Uiso 1 1 calc R U
O5 O 0.73303(11) 0.29621(12) -0.03132(7) 0.0317(2) Uani 1 1 d . .
N1 N 0.77378(13) 0.53996(12) 0.31662(8) 0.0242(2) Uani 1 1 d . .
N2 N 0.74364(12) 0.36899(11) 0.08115(8) 0.02009(19) Uani 1 1 d . .
C12 C 0.58972(14) 0.39359(14) 0.14598(9) 0.0225(2) Uani 1 1 d . .
H12 H 0.470306 0.353925 0.111180 0.027 Uiso 1 1 calc R U
C9 C 0.91192(14) 0.42240(14) 0.13390(9) 0.0210(2) Uani 1 1 d . .
H9 H 1.021103 0.400090 0.091675 0.025 Uiso 1 1 calc R U
C10 C 0.92153(15) 0.51005(14) 0.25047(10) 0.0237(2) Uani 1 1 d . .
H10 H 1.040338 0.551548 0.285683 0.028 Uiso 1 1 calc R U
C11 C 0.61004(15) 0.47731(14) 0.26338(10) 0.0237(2) Uani 1 1 d . .
H11 H 0.501613 0.491269 0.309011 0.028 Uiso 1 1 calc R U
H2 H 0.542(3) 0.163(3) 0.8973(18) 0.064(6) Uiso 1 1 d . .
H5 H -0.208(3) -0.325(2) 0.4848(19) 0.054(5) Uiso 1 1 d . .

loop_
_atom_site_aniso_label
_atom_site_aniso_U_11
_atom_site_aniso_U_22
_atom_site_aniso_U_33
_atom_site_aniso_U_23
_atom_site_aniso_U_13
_atom_site_aniso_U_12
O1 0.0238(4) 0.0274(4) 0.0199(4) -0.0062(3) 0.0006(3) 0.0019(3)
O2 0.0182(4) 0.0433(5) 0.0303(4) -0.0179(3) -0.0028(3) 0.0035(3)
C2 0.0188(4) 0.0177(4) 0.0167(4) -0.0006(3) -0.0004(3) 0.0021(3)
C1 0.0194(4) 0.0201(4) 0.0186(4) 0.0000(3) 0.0000(3) 0.0016(3)
C5 0.0159(4) 0.0211(4) 0.0184(4) 0.0000(3) -0.0011(3) 0.0016(3)
C3 0.0156(4) 0.0198(4) 0.0183(4) -0.0004(3) 0.0011(3) 0.0016(3)
O4 0.0163(3) 0.0379(4) 0.0230(4) -0.0093(3) -0.0008(3) -0.0017(3)
C4 0.0172(4) 0.0190(4) 0.0159(4) -0.0003(3) 0.0014(3) 0.0029(3)
C7 0.0209(5) 0.0216(4) 0.0174(4) -0.0010(3) 0.0021(3) 0.0039(3)
C6 0.0152(4) 0.0253(5) 0.0200(5) 0.0003(4) 0.0029(3) 0.0030(3)
O3 0.0168(3) 0.0302(4) 0.0184(3) -0.0073(3) 0.0019(3) 0.0007(3)
C8 0.0176(5) 0.0342(5) 0.0212(5) -0.0045(4) 0.0033(4) 0.0038(4)
O5 0.0223(4) 0.0463(5) 0.0221(4) -0.0153(3) 0.0008(3) -0.0015(3)
N1 0.0291(5) 0.0228(4) 0.0198(4) -0.0023(3) -0.0018(3) 0.0030(3)
N2 0.0187(4) 0.0214(4) 0.0188(4) -0.0033(3) -0.0001(3) 0.0005(3)
C12 0.0172(4) 0.0258(5) 0.0233(5) -0.0029(4) 0.0003(4) 0.0019(4)
C9 0.0173(4) 0.0228(5) 0.0223(5) 0.0017(4) -0.0004(4) 0.0007(3)
C10 0.0230(5) 0.0243(5) 0.0224(5) 0.0007(4) -0.0046(4) -0.0009(4)
C11 0.0241(5) 0.0245(5) 0.0227(5) -0.0013(4) 0.0025(4) 0.0055(4)

loop_
_atom_type_symbol
_atom_type_description
_atom_type_scat_dispersion_real
_atom_type_scat_dispersion_imag
_atom_type_scat_source
C C 0.0033 0.0016 'International Tables Vol C Tables 4.2.6.8 and 6.1.1.4'
H H 0.0000 0.0000 'International Tables Vol C Tables 4.2.6.8 and 6.1.1.4'
N N 0.0061 0.0033 'International Tables Vol C Tables 4.2.6.8 and 6.1.1.4'
O O 0.0106 0.0060 'International Tables Vol C Tables 4.2.6.8 and 6.1.1.4'

loop_
_geom_angle_atom_site_label_1
_geom_angle_atom_site_label_2
_geom_angle_atom_site_label_3
_geom_angle
C7 C2 C3 120.02(9)
C7 C2 C1 119.21(8)
C3 C2 C1 120.77(9)
O1 C1 O2 122.88(9)
O1 C1 C2 124.04(9)
O2 C1 C2 113.08(8)
O4 C5 C6 118.08(9)
O4 C5 C4 122.41(9)
C6 C5 C4 119.51(9)
C4 C3 C2 120.19(9)
O3 C4 C3 124.84(9)
O3 C4 C5 115.39(8)
C3 C4 C5 119.76(9)
C6 C7 C2 119.72(9)
C7 C6 C5 120.77(9)
C4 O3 C8 116.37(8)
C10 N1 C11 115.69(9)
O5 N2 C9 119.11(8)
O5 N2 C12 121.36(8)
C9 N2 C12 119.53(9)
N2 C12 C11 118.64(9)
N2 C9 C10 118.51(9)
N1 C10 C9 123.86(9)
N1 C11 C12 123.66(10)

loop_
_geom_bond_atom_site_label_1
_geom_bond_atom_site_label_2
_geom_bond_distance
O1 C1 1.2185(12)
O2 C1 1.3332(12)
C2 C7 1.3907(13)
C2 C3 1.4026(13)
C2 C1 1.4823(13)
C5 O4 1.3562(12)
C5 C6 1.3906(13)
C5 C4 1.4084(13)
C3 C4 1.3863(13)
C4 O3 1.3691(11)
C7 C6 1.3899(14)
O3 C8 1.4276(12)
O5 N2 1.2997(11)
N1 C10 1.3344(14)
N1 C11 1.3367(14)
N2 C9 1.3519(13)
N2 C12 1.3559(13)
C12 C11 1.3782(14)
C9 C10 1.3801(14)

loop_
_geom_hbond_atom_site_label_D
_geom_hbond_atom_site_label_H
_geom_hbond_atom_site_label_A
_geom_hbond_distance_DH
_geom_hbond_distance_HA
_geom_hbond_distance_DA
_geom_hbond_angle_DHA
_geom_hbond_site_symmetry_A
_geom_hbond_publ_flag
C12 H12 O1 0.95 2.36 3.2593(13) 157.1 1_554 yes
C9 H9 O1 0.95 2.64 3.5418(13) 158.7 1_654 yes
C10 H10 O3 0.95 2.52 3.1891(13) 127.2 1_665 yes
O2 H2 O5 0.88(2) 1.74(2) 2.6016(11) 165.5(19) 1_556 yes
O4 H5 N1 0.82(2) 2.02(2) 2.7889(12) 156.8(18) 1_445 yes

loop_
_geom_torsion_atom_site_label_1
_geom_torsion_atom_site_label_2
_geom_torsion_atom_site_label_3
_geom_torsion_atom_site_label_4
_geom_torsion
C7 C2 C1 O1 -11.91(15)
C3 C2 C1 O1 167.97(9)
C7 C2 C1 O2 168.39(9)
C3 C2 C1 O2 -11.73(14)
C7 C2 C3 C4 -0.14(15)
C1 C2 C3 C4 179.98(9)
C2 C3 C4 O3 179.50(8)
C2 C3 C4 C5 -1.50(15)
O4 C5 C4 O3 1.18(14)
C6 C5 C4 O3 -179.09(8)
O4 C5 C4 C3 -177.91(9)
C6 C5 C4 C3 1.82(14)
C3 C2 C7 C6 1.46(15)
C1 C2 C7 C6 -178.66(9)
C2 C7 C6 C5 -1.14(15)
O4 C5 C6 C7 179.24(9)
C4 C5 C6 C7 -0.50(15)
C3 C4 O3 C8 -5.16(14)
C5 C4 O3 C8 175.80(8)
O5 N2 C12 C11 -177.78(9)
C9 N2 C12 C11 1.69(15)
O5 N2 C9 C10 175.92(9)
C12 N2 C9 C10 -3.55(15)
C11 N1 C10 C9 0.64(15)
N2 C9 C10 N1 2.45(16)
C10 N1 C11 C12 -2.67(15)
N2 C12 C11 N1 1.57(16)
